data_1505287
loop_
_publ_author_name
'Li, Liwei'
'Clarkson, Guy J.'

_publ_section_title
;
 New bis(benzimidazole) cations for threading through dibenzo-24-crown-8.
;
_journal_issue 3
_journal_name_full 'Organic letters'
_journal_page_first 497
_journal_page_last 500
_journal_paper_doi 10.1021/ol062912x
_journal_volume 9
_journal_year 2007
_chemical_formula_sum 'C42 H54 Cl2 N6 O20'
_chemical_formula_weight 1033.81
_chemical_name_systematic
; 
 ? 
;
_space_group_IT_number 2
_symmetry_cell_setting triclinic
_symmetry_space_group_name_Hall '-P 1'
_symmetry_space_group_name_H-M 'P -1'
_atom_sites_solution_hydrogens geom
_atom_sites_solution_primary direct
_atom_sites_solution_secondary difmap
_audit_creation_method SHELXL-97
_cell_angle_alpha 81.7610(10)
_cell_angle_beta 80.4480(10)
_cell_angle_gamma 77.7410(10)
_cell_formula_units_Z 1
_cell_length_a 8.9434(4)
_cell_length_b 11.1496(6)
_cell_length_c 12.0657(6)
_cell_measurement_reflns_used 4460
_cell_measurement_temperature 180(2)
_cell_measurement_theta_max 29.01
_cell_measurement_theta_min 2.95
_cell_volume 1152.09(10)
_computing_cell_refinement 'SAINT (Siemens, 1995)'
_computing_data_collection 'SMART (Siemens, 1994)'
_computing_data_reduction 'SAINT (Siemens, 1995)'
_computing_molecular_graphics 'SHELXTL (Sheldrick, 1997)'
_computing_publication_material 'SHELXTL (Sheldrick, 1997)'
_computing_structure_refinement 'SHELXL-97 (Sheldrick, 1997)'
_computing_structure_solution 'SHELXS-97 (Sheldrick, 1990)'
_diffrn_ambient_temperature 180(2)
_diffrn_detector_area_resol_mean 8.192
_diffrn_measured_fraction_theta_full 0.958
_diffrn_measured_fraction_theta_max 0.840
_diffrn_measurement_device_type 'Siemens SMART diffractometer'
_diffrn_measurement_method '\w scans'
_diffrn_radiation_monochromator graphite
_diffrn_radiation_source 'fine-focus sealed tube'
_diffrn_radiation_type MoK\a
_diffrn_radiation_wavelength 0.71073
_diffrn_reflns_av_R_equivalents 0.0208
_diffrn_reflns_av_sigmaI/netI 0.0615
_diffrn_reflns_limit_h_max 12
_diffrn_reflns_limit_h_min -11
_diffrn_reflns_limit_k_max 14
_diffrn_reflns_limit_k_min -10
_diffrn_reflns_limit_l_max 15
_diffrn_reflns_limit_l_min -13
_diffrn_reflns_number 7103
_diffrn_reflns_theta_full 25.00
_diffrn_reflns_theta_max 29.01
_diffrn_reflns_theta_min 1.72
_diffrn_standards_decay_% nil
_exptl_absorpt_coefficient_mu 0.229
_exptl_absorpt_correction_T_max 0.9686
_exptl_absorpt_correction_T_min 0.7845
_exptl_absorpt_correction_type multi-scan
_exptl_absorpt_process_details 'SADABS (Sheldrick, 1996)'
_exptl_crystal_colour colourless
_exptl_crystal_density_diffrn 1.490
_exptl_crystal_density_method 'not measured'
_exptl_crystal_description block
_exptl_crystal_F_000 542
_exptl_crystal_size_max 0.22
_exptl_crystal_size_mid 0.20
_exptl_crystal_size_min 0.14
_refine_diff_density_max 0.342
_refine_diff_density_min -0.403
_refine_diff_density_rms 0.055
_refine_ls_extinction_method none
_refine_ls_goodness_of_fit_ref 0.908
_refine_ls_hydrogen_treatment mixed
_refine_ls_matrix_type full
_refine_ls_number_parameters 336
_refine_ls_number_reflns 5163
_refine_ls_number_restraints 0
_refine_ls_restrained_S_all 0.908
_refine_ls_R_factor_all 0.0676
_refine_ls_R_factor_gt 0.0439
_refine_ls_shift/su_max 0.001
_refine_ls_shift/su_mean 0.000
_refine_ls_structure_factor_coef Fsqd
_refine_ls_weighting_details 'calc w=1/[\s^2^(Fo^2^)+(0.0581P)^2^+0.0000P] where P=(Fo^2^+2Fc^2^)/3'
_refine_ls_weighting_scheme calc
_refine_ls_wR_factor_gt 0.1023
_refine_ls_wR_factor_ref 0.1088
_reflns_number_gt 3379
_reflns_number_total 5163
_reflns_threshold_expression >2sigma(I)
_cod_data_source_file ol062912xsi20061229_041259.cif
_cod_data_source_block ll10
_cod_depositor_comments
;
The following automatic conversions were performed:

'_symmetry_cell_setting' value 'Triclinic' changed to 'triclinic'
according to /home/saulius/struct/CIF-dictionaries/cif_core.dic
dictionary named 'cif_core.dic' version 2.4.1 from 2010-06-29.

Automatic conversion script
Id: cif_fix_values 1715 2011-07-08 13:25:40Z adriana 
;
_cod_original_sg_symbol_H-M P-1
_cod_database_code 1505287

loop_
_symmetry_equiv_pos_as_xyz
'x, y, z'
'-x, -y, -z'

loop_
_atom_site_label
_atom_site_type_symbol
_atom_site_fract_x
_atom_site_fract_y
_atom_site_fract_z
_atom_site_U_iso_or_equiv
_atom_site_adp_type
_atom_site_occupancy
_atom_site_symmetry_multiplicity
_atom_site_calc_flag
_atom_site_refinement_flags
_atom_site_disorder_assembly
_atom_site_disorder_group
Cl10 Cl -0.00149(5) 0.88681(4) 0.30567(4) 0.03342(14) Uani 1 1 d . . .
O11 O -0.14198(17) 0.84599(16) 0.34694(16) 0.0568(5) Uani 1 1 d . A .
O12 O 0.1228(3) 0.8097(2) 0.3577(3) 0.0497(8) Uani 0.721(5) 1 d P A 1
O13 O -0.0092(3) 1.0079(2) 0.3150(3) 0.0761(14) Uani 0.721(5) 1 d P A 1
O14 O 0.0312(4) 0.8673(4) 0.1859(2) 0.1060(16) Uani 0.721(5) 1 d P A 1
O12A O 0.1281(8) 0.7975(6) 0.3051(6) 0.0346(18) Uiso 0.279(5) 1 d P A 2
O13A O 0.0044(6) 0.9671(6) 0.4009(6) 0.0425(18) Uiso 0.279(5) 1 d P A 2
O14A O -0.0044(7) 0.9684(6) 0.2113(6) 0.049(2) Uiso 0.279(5) 1 d P A 2
N101 N 0.28217(16) 0.36742(14) 0.48201(13) 0.0226(3) Uani 1 1 d . . .
H101 H 0.338(2) 0.3054(19) 0.5184(18) 0.034 Uiso 1 1 d . . .
C102 C 0.16900(18) 0.36268(16) 0.41800(15) 0.0215(4) Uani 1 1 d . . .
C103 C 0.1112(2) 0.26565(17) 0.39186(16) 0.0269(4) Uani 1 1 d . . .
H10A H 0.1479 0.1824 0.4202 0.032 Uiso 1 1 calc R . .
C104 C -0.0025(2) 0.29652(19) 0.32257(17) 0.0316(5) Uani 1 1 d . . .
H10B H -0.0448 0.2327 0.3025 0.038 Uiso 1 1 calc R . .
C105 C -0.0575(2) 0.4188(2) 0.28087(17) 0.0317(5) Uani 1 1 d . . .
H10C H -0.1370 0.4357 0.2343 0.038 Uiso 1 1 calc R . .
C106 C 0.0003(2) 0.51575(18) 0.30545(16) 0.0272(4) Uani 1 1 d . . .
H10D H -0.0366 0.5989 0.2769 0.033 Uiso 1 1 calc R . .
C107 C 0.11601(19) 0.48450(16) 0.37457(15) 0.0214(4) Uani 1 1 d . . .
N108 N 0.20102(16) 0.55568(14) 0.41387(13) 0.0221(3) Uani 1 1 d . . .
H108 H 0.189(2) 0.635(2) 0.3969(17) 0.033 Uiso 1 1 d . . .
C109 C 0.30049(19) 0.48341(16) 0.47709(15) 0.0206(4) Uani 1 1 d . . .
C110 C 0.41765(18) 0.52398(16) 0.52980(16) 0.0234(4) Uani 1 1 d . . .
H11A H 0.4096 0.4919 0.6110 0.028 Uiso 1 1 calc R . .
H11B H 0.3976 0.6153 0.5239 0.028 Uiso 1 1 calc R . .
C201 C 0.6509(2) 0.11493(18) 0.49586(16) 0.0287(4) Uani 1 1 d . . .
H20G H 0.7304 0.1657 0.4921 0.034 Uiso 1 1 calc R . .
H20H H 0.7037 0.0312 0.4776 0.034 Uiso 1 1 calc R . .
O202 O 0.54672(13) 0.16931(11) 0.41706(10) 0.0247(3) Uani 1 1 d . . .
C203 C 0.6235(2) 0.18016(17) 0.30420(15) 0.0252(4) Uani 1 1 d . . .
H20I H 0.6746 0.0972 0.2828 0.030 Uiso 1 1 calc R . .
H20J H 0.7040 0.2304 0.2985 0.030 Uiso 1 1 calc R . .
C204 C 0.5095(2) 0.24000(16) 0.22548(15) 0.0238(4) Uani 1 1 d . . .
H20K H 0.5523 0.2217 0.1473 0.029 Uiso 1 1 calc R . .
H20L H 0.4130 0.2072 0.2477 0.029 Uiso 1 1 calc R . .
O205 O 0.47742(14) 0.37081(11) 0.23045(10) 0.0248(3) Uani 1 1 d . . .
C206 C 0.38746(19) 0.44036(16) 0.15317(15) 0.0218(4) Uani 1 1 d . . .
C207 C 0.3048(2) 0.39067(18) 0.08994(16) 0.0261(4) Uani 1 1 d . . .
H20A H 0.3090 0.3040 0.0985 0.031 Uiso 1 1 calc R . .
C208 C 0.2156(2) 0.46717(18) 0.01388(16) 0.0299(4) Uani 1 1 d . . .
H20B H 0.1595 0.4327 -0.0296 0.036 Uiso 1 1 calc R . .
C209 C 0.2085(2) 0.59219(19) 0.00173(17) 0.0312(5) Uani 1 1 d . . .
H20C H 0.1475 0.6441 -0.0503 0.037 Uiso 1 1 calc R . .
C210 C 0.2901(2) 0.64360(17) 0.06511(16) 0.0272(4) Uani 1 1 d . . .
H21A H 0.2843 0.7304 0.0564 0.033 Uiso 1 1 calc R . .
C211 C 0.38002(19) 0.56829(17) 0.14111(15) 0.0228(4) Uani 1 1 d . . .
O212 O 0.46555(14) 0.61107(11) 0.20577(11) 0.0260(3) Uani 1 1 d . . .
C213 C 0.4802(2) 0.73845(16) 0.17799(16) 0.0259(4) Uani 1 1 d . . .
H21C H 0.3778 0.7932 0.1922 0.031 Uiso 1 1 calc R . .
H21D H 0.5219 0.7540 0.0971 0.031 Uiso 1 1 calc R . .
C214 C 0.5876(2) 0.76365(18) 0.25065(16) 0.0267(4) Uani 1 1 d . . .
H21E H 0.6812 0.6976 0.2474 0.032 Uiso 1 1 calc R . .
H21F H 0.6200 0.8429 0.2204 0.032 Uiso 1 1 calc R . .
O215 O 0.51799(14) 0.76970(11) 0.36616(10) 0.0243(3) Uani 1 1 d . . .
C216 C 0.4390(2) 0.89241(16) 0.38812(16) 0.0271(4) Uani 1 1 d . . .
H21G H 0.3685 0.9273 0.3314 0.032 Uiso 1 1 calc R . .
H21H H 0.5148 0.9467 0.3831 0.032 Uiso 1 1 calc R . .
O01 O 0.2747(2) 0.95422(16) -0.02127(17) 0.0683(6) Uani 1 1 d . . .
N02 N 0.2524(2) 1.03768(18) 0.03815(19) 0.0479(5) Uani 1 1 d . . .
O02 O 0.3356(2) 1.04650(18) 0.10519(19) 0.0719(6) Uani 1 1 d . . .
C03 C 0.1108(3) 1.1337(2) 0.0301(3) 0.0606(7) Uani 1 1 d . . .
H03A H 0.1019 1.1625 -0.0496 0.091 Uiso 1 1 calc R . .
H03B H 0.1166 1.2034 0.0694 0.091 Uiso 1 1 calc R . .
H03C H 0.0201 1.0989 0.0653 0.091 Uiso 1 1 calc R . .

loop_
_atom_site_aniso_label
_atom_site_aniso_U_11
_atom_site_aniso_U_22
_atom_site_aniso_U_33
_atom_site_aniso_U_23
_atom_site_aniso_U_13
_atom_site_aniso_U_12
Cl10 0.0304(3) 0.0310(3) 0.0356(3) 0.0034(2) -0.0074(2) -0.0016(2)
O11 0.0379(9) 0.0635(12) 0.0752(13) -0.0015(9) -0.0127(8) -0.0241(8)
O12 0.0496(14) 0.0302(13) 0.076(2) 0.0087(14) -0.0417(16) -0.0070(10)
O13 0.0558(16) 0.0213(13) 0.148(4) -0.0134(16) -0.0089(18) -0.0020(11)
O14 0.103(2) 0.172(4) 0.0342(18) -0.0296(19) -0.0109(16) 0.006(2)
N101 0.0213(7) 0.0222(8) 0.0246(9) -0.0013(6) -0.0073(6) -0.0023(6)
C102 0.0172(8) 0.0253(10) 0.0222(10) -0.0048(7) -0.0021(7) -0.0034(7)
C103 0.0263(9) 0.0242(10) 0.0320(11) -0.0063(8) -0.0028(8) -0.0074(8)
C104 0.0258(9) 0.0390(12) 0.0352(12) -0.0125(9) -0.0030(8) -0.0131(9)
C105 0.0221(9) 0.0494(13) 0.0260(11) -0.0078(9) -0.0076(8) -0.0066(9)
C106 0.0244(9) 0.0321(11) 0.0242(10) -0.0019(8) -0.0052(8) -0.0025(8)
C107 0.0183(8) 0.0253(10) 0.0205(10) -0.0048(7) 0.0003(7) -0.0049(7)
N108 0.0220(7) 0.0193(8) 0.0247(9) -0.0013(6) -0.0037(6) -0.0039(6)
C109 0.0191(8) 0.0213(9) 0.0210(10) -0.0039(7) -0.0007(7) -0.0036(7)
C110 0.0220(9) 0.0230(10) 0.0268(10) -0.0059(7) -0.0039(8) -0.0052(7)
C201 0.0309(10) 0.0256(10) 0.0297(11) -0.0064(8) -0.0119(8) 0.0024(8)
O202 0.0246(6) 0.0282(7) 0.0207(7) -0.0036(5) -0.0072(5) -0.0001(5)
C203 0.0244(9) 0.0254(10) 0.0251(10) -0.0039(7) -0.0045(7) -0.0016(8)
C204 0.0296(9) 0.0233(10) 0.0201(10) -0.0046(7) -0.0054(7) -0.0060(8)
O205 0.0304(7) 0.0227(7) 0.0240(7) -0.0027(5) -0.0110(5) -0.0054(5)
C206 0.0224(8) 0.0266(10) 0.0159(9) -0.0030(7) -0.0023(7) -0.0038(7)
C207 0.0283(9) 0.0258(10) 0.0266(11) -0.0055(8) -0.0053(8) -0.0080(8)
C208 0.0277(10) 0.0379(12) 0.0277(11) -0.0078(8) -0.0103(8) -0.0069(9)
C209 0.0300(10) 0.0359(12) 0.0280(11) -0.0032(8) -0.0130(8) -0.0008(9)
C210 0.0321(10) 0.0253(10) 0.0248(11) -0.0023(8) -0.0081(8) -0.0040(8)
C211 0.0237(9) 0.0292(10) 0.0163(9) -0.0049(7) -0.0028(7) -0.0052(8)
O212 0.0348(7) 0.0219(7) 0.0248(7) -0.0011(5) -0.0120(6) -0.0080(6)
C213 0.0338(10) 0.0233(10) 0.0212(10) -0.0017(7) -0.0038(8) -0.0071(8)
C214 0.0298(9) 0.0280(10) 0.0235(10) -0.0032(8) -0.0029(8) -0.0086(8)
O215 0.0313(7) 0.0200(6) 0.0224(7) -0.0038(5) -0.0074(5) -0.0032(5)
C216 0.0363(10) 0.0193(9) 0.0273(11) -0.0013(7) -0.0133(8) -0.0031(8)
O01 0.0959(14) 0.0404(11) 0.0651(13) -0.0167(9) -0.0022(11) -0.0050(10)
N02 0.0549(12) 0.0345(11) 0.0540(14) -0.0010(9) -0.0054(11) -0.0122(9)
O02 0.0653(12) 0.0664(13) 0.0942(17) -0.0068(11) -0.0368(12) -0.0173(10)
C03 0.0603(16) 0.0407(15) 0.085(2) -0.0108(13) -0.0259(15) -0.0045(12)

loop_
_atom_type_symbol
_atom_type_description
_atom_type_scat_dispersion_real
_atom_type_scat_dispersion_imag
_atom_type_scat_source
C C 0.0033 0.0016 'International Tables Vol C Tables 4.2.6.8 and 6.1.1.4'
H H 0.0000 0.0000 'International Tables Vol C Tables 4.2.6.8 and 6.1.1.4'
N N 0.0061 0.0033 'International Tables Vol C Tables 4.2.6.8 and 6.1.1.4'
O O 0.0106 0.0060 'International Tables Vol C Tables 4.2.6.8 and 6.1.1.4'
Cl Cl 0.1484 0.1585 'International Tables Vol C Tables 4.2.6.8 and 6.1.1.4'

loop_
_geom_angle_atom_site_label_1
_geom_angle_atom_site_label_2
_geom_angle_atom_site_label_3
_geom_angle
_geom_angle_site_symmetry_1
_geom_angle_site_symmetry_3
O14A Cl10 O13 61.1(3) . .
O14A Cl10 O12A 114.3(4) . .
O13 Cl10 O12A 125.6(3) . .
O14A Cl10 O11 115.2(3) . .
O13 Cl10 O11 113.49(13) . .
O12A Cl10 O11 115.5(3) . .
O14A Cl10 O12 132.2(3) . .
O13 Cl10 O12 111.59(17) . .
O12A Cl10 O12 27.2(3) . .
O11 Cl10 O12 110.63(13) . .
O14A Cl10 O14 49.1(3) . .
O13 Cl10 O14 109.1(2) . .
O12A Cl10 O14 79.1(3) . .
O11 Cl10 O14 105.49(18) . .
O12 Cl10 O14 106.0(2) . .
O14A Cl10 O13A 103.7(4) . .
O13 Cl10 O13A 42.8(2) . .
O12A Cl10 O13A 105.6(4) . .
O11 Cl10 O13A 100.2(2) . .
O12 Cl10 O13A 80.5(2) . .
O14 Cl10 O13A 148.8(3) . .
C109 N101 C102 109.74(15) . .
C109 N101 H101 123.0(14) . .
C102 N101 H101 127.2(14) . .
N101 C102 C103 132.71(17) . .
N101 C102 C107 105.86(16) . .
C103 C102 C107 121.40(17) . .
C104 C103 C102 116.43(18) . .
C104 C103 H10A 121.8 . .
C102 C103 H10A 121.8 . .
C103 C104 C105 122.09(18) . .
C103 C104 H10B 119.0 . .
C105 C104 H10B 119.0 . .
C106 C105 C104 121.91(18) . .
C106 C105 H10C 119.0 . .
C104 C105 H10C 119.0 . .
C105 C106 C107 116.00(17) . .
C105 C106 H10D 122.0 . .
C107 C106 H10D 122.0 . .
N108 C107 C106 131.68(17) . .
N108 C107 C102 106.16(16) . .
C106 C107 C102 122.15(17) . .
C109 N108 C107 109.57(15) . .
C109 N108 H108 127.4(14) . .
C107 N108 H108 123.0(14) . .
N108 C109 N101 108.65(16) . .
N108 C109 C110 125.98(16) . .
N101 C109 C110 125.33(16) . .
C109 C110 C110 110.37(19) . 2_666
C109 C110 H11A 109.6 . .
C110 C110 H11A 109.6 2_666 .
C109 C110 H11B 109.6 . .
C110 C110 H11B 109.6 2_666 .
H11A C110 H11B 108.1 . .
O202 C201 C216 108.47(14) . 2_666
O202 C201 H20G 110.0 . .
C216 C201 H20G 110.0 2_666 .
O202 C201 H20H 110.0 . .
C216 C201 H20H 110.0 2_666 .
H20G C201 H20H 108.4 . .
C203 O202 C201 112.06(13) . .
O202 C203 C204 109.82(14) . .
O202 C203 H20I 109.7 . .
C204 C203 H20I 109.7 . .
O202 C203 H20J 109.7 . .
C204 C203 H20J 109.7 . .
H20I C203 H20J 108.2 . .
O205 C204 C203 108.89(15) . .
O205 C204 H20K 109.9 . .
C203 C204 H20K 109.9 . .
O205 C204 H20L 109.9 . .
C203 C204 H20L 109.9 . .
H20K C204 H20L 108.3 . .
C206 O205 C204 115.76(14) . .
O205 C206 C207 123.60(16) . .
O205 C206 C211 116.60(16) . .
C207 C206 C211 119.79(17) . .
C206 C207 C208 120.25(18) . .
C206 C207 H20A 119.9 . .
C208 C207 H20A 119.9 . .
C209 C208 C207 120.05(18) . .
C209 C208 H20B 120.0 . .
C207 C208 H20B 120.0 . .
C208 C209 C210 120.41(18) . .
C208 C209 H20C 119.8 . .
C210 C209 H20C 119.8 . .
C211 C210 C209 120.18(18) . .
C211 C210 H21A 119.9 . .
C209 C210 H21A 119.9 . .
O212 C211 C210 123.97(17) . .
O212 C211 C206 116.69(15) . .
C210 C211 C206 119.33(17) . .
C211 O212 C213 116.13(14) . .
O212 C213 C214 107.82(14) . .
O212 C213 H21C 110.1 . .
C214 C213 H21C 110.1 . .
O212 C213 H21D 110.1 . .
C214 C213 H21D 110.1 . .
H21C C213 H21D 108.5 . .
O215 C214 C213 112.37(14) . .
O215 C214 H21E 109.1 . .
C213 C214 H21E 109.1 . .
O215 C214 H21F 109.1 . .
C213 C214 H21F 109.1 . .
H21E C214 H21F 107.9 . .
C214 O215 C216 112.66(13) . .
O215 C216 C201 108.35(14) . 2_666
O215 C216 H21G 110.0 . .
C201 C216 H21G 110.0 2_666 .
O215 C216 H21H 110.0 . .
C201 C216 H21H 110.0 2_666 .
H21G C216 H21H 108.4 . .
O02 N02 O01 124.9(2) . .
O02 N02 C03 117.6(2) . .
O01 N02 C03 117.5(2) . .
N02 C03 H03A 109.5 . .
N02 C03 H03B 109.5 . .
H03A C03 H03B 109.5 . .
N02 C03 H03C 109.5 . .
H03A C03 H03C 109.5 . .
H03B C03 H03C 109.5 . .

loop_
_geom_bond_atom_site_label_1
_geom_bond_atom_site_label_2
_geom_bond_distance
_geom_bond_site_symmetry_2
Cl10 O14A 1.352(6) .
Cl10 O13 1.358(2) .
Cl10 O12A 1.358(7) .
Cl10 O11 1.4157(15) .
Cl10 O12 1.428(2) .
Cl10 O14 1.464(3) .
Cl10 O13A 1.569(6) .
N101 C109 1.330(2) .
N101 C102 1.385(2) .
N101 H101 0.87(2) .
C102 C103 1.388(3) .
C102 C107 1.396(2) .
C103 C104 1.379(3) .
C103 H10A 0.9500 .
C104 C105 1.398(3) .
C104 H10B 0.9500 .
C105 C106 1.380(3) .
C105 H10C 0.9500 .
C106 C107 1.392(3) .
C106 H10D 0.9500 .
C107 N108 1.384(2) .
N108 C109 1.329(2) .
N108 H108 0.86(2) .
C109 C110 1.487(3) .
C110 C110 1.548(3) 2_666
C110 H11A 0.9900 .
C110 H11B 0.9900 .
C201 O202 1.425(2) .
C201 C216 1.495(3) 2_666
C201 H20G 0.9900 .
C201 H20H 0.9900 .
O202 C203 1.421(2) .
C203 C204 1.496(3) .
C203 H20I 0.9900 .
C203 H20J 0.9900 .
C204 O205 1.433(2) .
C204 H20K 0.9900 .
C204 H20L 0.9900 .
O205 C206 1.377(2) .
C206 C207 1.385(3) .
C206 C211 1.401(2) .
C207 C208 1.391(3) .
C207 H20A 0.9500 .
C208 C209 1.370(3) .
C208 H20B 0.9500 .
C209 C210 1.391(3) .
C209 H20C 0.9500 .
C210 C211 1.389(2) .
C210 H21A 0.9500 .
C211 O212 1.371(2) .
O212 C213 1.440(2) .
C213 C214 1.495(3) .
C213 H21C 0.9900 .
C213 H21D 0.9900 .
C214 O215 1.434(2) .
C214 H21E 0.9900 .
C214 H21F 0.9900 .
O215 C216 1.440(2) .
C216 C201 1.495(3) 2_666
C216 H21G 0.9900 .
C216 H21H 0.9900 .
O01 N02 1.218(3) .
N02 O02 1.213(3) .
N02 C03 1.482(3) .
C03 H03A 0.9800 .
C03 H03B 0.9800 .
C03 H03C 0.9800 .

loop_
_geom_hbond_atom_site_label_D
_geom_hbond_atom_site_label_H
_geom_hbond_atom_site_label_A
_geom_hbond_distance_DH
_geom_hbond_distance_HA
_geom_hbond_distance_DA
_geom_hbond_angle_DHA
_geom_hbond_site_symmetry_A
N101 H101 O202 0.87(2) 2.42(2) 2.9584(19) 120.5(17) .
N108 H108 O12 0.86(2) 1.93(2) 2.781(3) 169.0(19) .
C213 H21C O12 0.99 2.76 3.559(4) 137.6 .
C03 H03C O14 0.98 2.77 3.424(5) 124.9 .
C213 H21C O02 0.99 2.84 3.445(3) 120.3 .
C213 H21C O02 0.99 2.84 3.445(3) 120.3 .
C216 H21G O02 0.99 2.89 3.762(3) 147.1 .
C210 H21A O01 0.95 2.53 3.451(3) 164.8 .
C110 H11B O215 0.99 2.63 3.334(2) 128.3 .
C106 H10D O11 0.95 2.91 3.709(3) 141.9 .
C103 H10A O11 0.95 2.78 3.252(3) 112.0 2_566
C103 H10A O13 0.95 3.14 3.561(3) 109.1 1_545
C104 H10B O13 0.95 2.44 3.245(3) 142.0 1_545
C204 H20L O02 0.99 2.91 3.500(3) 119.3 1_545
C207 H20A O02 0.95 2.82 3.768(3) 175.1 1_545
C204 H20L O02 0.99 2.91 3.500(3) 119.3 1_545
C201 H20H O13 0.99 2.95 3.525(3) 118.1 1_645
C03 H03A O14 0.98 2.28 3.086(4) 138.6 2_575
C201 H20G O12 0.99 2.48 3.202(4) 129.2 2_666
N101 H101 O215 0.87(2) 2.03(2) 2.830(2) 153(2) 2_666
C110 H11A O212 0.99 2.65 3.550(2) 151.8 2_666
C110 H11A O215 0.99 2.83 3.300(2) 109.6 2_666
C110 H11B O202 0.99 2.76 3.656(2) 150.2 2_666
